data_7219526
loop_
_publ_author_name
'zhu, gengyu'
'wang, lin'
'Sun, Hongjian'
'Li, Xiaoyan'

_publ_section_title
;
 Formation of PCP pincer cobalt complexes with cobaltacyclopropane
 moieties via double Csp3-H bond activation&#x2020;
;
_journal_name_full 'RSC Adv.'
_journal_paper_doi 10.1039/C5RA01230A
_journal_year 2015
_chemical_formula_sum 'C41 H45 Co N2 P3'
_chemical_formula_weight 717.63
_chemical_name_systematic
; 
 ? 
;
_space_group_IT_number 14
_symmetry_cell_setting monoclinic
_symmetry_space_group_name_Hall '-P 2ybc'
_symmetry_space_group_name_H-M 'P 1 21/c 1'
_atom_sites_solution_hydrogens geom
_atom_sites_solution_primary direct
_atom_sites_solution_secondary difmap
_audit_creation_method SHELXL-97
_audit_update_record
;
2014-10-11 deposited with the CCDC.
2015-02-09 downloaded from the CCDC.
;
_cell_angle_alpha 90.00
_cell_angle_beta 119.716(10)
_cell_angle_gamma 90.00
_cell_formula_units_Z 4
_cell_length_a 10.526(3)
_cell_length_b 19.385(5)
_cell_length_c 21.235(5)
_cell_measurement_reflns_used 4574
_cell_measurement_temperature 293(2)
_cell_measurement_theta_max 25.35
_cell_measurement_theta_min 2.10
_cell_volume 3763.1(17)
_computing_cell_refinement 'Bruker SMART'
_computing_data_collection 'Bruker SMART'
_computing_data_reduction 'Bruker SAINT'
_computing_molecular_graphics 'Bruker SHELXTL'
_computing_publication_material 'Bruker SHELXTL'
_computing_structure_refinement 'SHELXL-97 (Sheldrick, 1997)'
_computing_structure_solution 'SHELXS-97 (Sheldrick, 1990)'
_diffrn_ambient_temperature 293(2)
_diffrn_measured_fraction_theta_full 0.997
_diffrn_measured_fraction_theta_max 0.997
_diffrn_measurement_device_type 'CCD area detector'
_diffrn_measurement_method 'phi and omega scans'
_diffrn_radiation_monochromator graphite
_diffrn_radiation_source 'fine-focus sealed tube'
_diffrn_radiation_type MoK\a
_diffrn_radiation_wavelength 0.71073
_diffrn_reflns_av_R_equivalents 0.0633
_diffrn_reflns_av_unetI/netI 0.0637
_diffrn_reflns_limit_h_max 12
_diffrn_reflns_limit_h_min -12
_diffrn_reflns_limit_k_max 23
_diffrn_reflns_limit_k_min -20
_diffrn_reflns_limit_l_max 24
_diffrn_reflns_limit_l_min -25
_diffrn_reflns_number 18597
_diffrn_reflns_theta_full 25.00
_diffrn_reflns_theta_max 25.00
_diffrn_reflns_theta_min 1.52
_exptl_absorpt_coefficient_mu 0.614
_exptl_absorpt_correction_T_max 0.8922
_exptl_absorpt_correction_T_min 0.8767
_exptl_absorpt_correction_type multi-scan
_exptl_absorpt_process_details SADABS
_exptl_crystal_colour 'dark red'
_exptl_crystal_density_diffrn 1.267
_exptl_crystal_density_method 'not measured'
_exptl_crystal_description block
_exptl_crystal_F_000 1508
_exptl_crystal_size_max 0.22
_exptl_crystal_size_mid 0.20
_exptl_crystal_size_min 0.19
_refine_diff_density_max 0.610
_refine_diff_density_min -0.341
_refine_diff_density_rms 0.069
_refine_ls_extinction_method none
_refine_ls_goodness_of_fit_ref 0.967
_refine_ls_hydrogen_treatment constr
_refine_ls_matrix_type full
_refine_ls_number_parameters 424
_refine_ls_number_reflns 6609
_refine_ls_number_restraints 0
_refine_ls_restrained_S_all 0.967
_refine_ls_R_factor_all 0.0674
_refine_ls_R_factor_gt 0.0434
_refine_ls_shift/su_max 0.001
_refine_ls_shift/su_mean 0.000
_refine_ls_structure_factor_coef Fsqd
_refine_ls_weighting_details 'calc w=1/[\s^2^(Fo^2^)+(0.0626P)^2^+0.0000P] where P=(Fo^2^+2Fc^2^)/3'
_refine_ls_weighting_scheme calc
_refine_ls_wR_factor_gt 0.1019
_refine_ls_wR_factor_ref 0.1192
_reflns_number_gt 4646
_reflns_number_total 6609
_reflns_threshold_expression >2sigma(I)
_cod_data_source_file c5ra01230a2.cif
_cod_data_source_block complex5
_cod_depositor_comments
;
The following automatic conversions were performed:

'_symmetry_cell_setting' value 'Monoclinic' changed to 'monoclinic'
according to
/usr/data/users/saulius/crontab/automatic-downloads/rss-feeds/RSC/lib/dictionaries/cif_core.dic
dictionary named 'cif_core.dic' version 2.4.2 from 2011-04-26.

Automatic conversion script
Id: cif_fix_values 3008 2015-01-20 13:52:24Z robertas 
;
_cod_original_sg_symbol_H-M p_1_21/c_1
_cod_database_code 7219526

loop_
_symmetry_equiv_pos_as_xyz
'x, y, z'
'-x, y+1/2, -z+1/2'
'-x, -y, -z'
'x, -y-1/2, z-1/2'

loop_
_atom_site_label
_atom_site_type_symbol
_atom_site_fract_x
_atom_site_fract_y
_atom_site_fract_z
_atom_site_U_iso_or_equiv
_atom_site_adp_type
_atom_site_occupancy
_atom_site_symmetry_multiplicity
_atom_site_calc_flag
_atom_site_refinement_flags
Co1 Co 0.65297(4) 0.71913(2) 0.879982(19) 0.03131(13) Uani 1 1 d .
C1 C 0.9148(5) 0.7695(2) 0.8418(2) 0.0781(13) Uani 1 1 d .
H1A H 1.0160 0.7653 0.8551 0.117 Uiso 1 1 calc R
H1B H 0.8931 0.8168 0.8459 0.117 Uiso 1 1 calc R
H1C H 0.8545 0.7543 0.7926 0.117 Uiso 1 1 calc R
C2 C 1.0222(4) 0.7448(2) 0.9920(2) 0.0653(11) Uani 1 1 d .
H2A H 1.1159 0.7412 0.9949 0.098 Uiso 1 1 calc R
H2B H 1.0209 0.7162 1.0286 0.098 Uiso 1 1 calc R
H2C H 1.0049 0.7919 0.9996 0.098 Uiso 1 1 calc R
C3 C 0.9606(4) 0.63556(19) 0.8959(2) 0.0677(11) Uani 1 1 d .
H3A H 1.0596 0.6438 0.9072 0.102 Uiso 1 1 calc R
H3B H 0.9055 0.6174 0.8476 0.102 Uiso 1 1 calc R
H3C H 0.9599 0.6029 0.9298 0.102 Uiso 1 1 calc R
C4 C 0.6798(3) 0.53772(16) 0.90139(16) 0.0412(8) Uani 1 1 d .
C5 C 0.6824(3) 0.52969(19) 0.83753(18) 0.0546(9) Uani 1 1 d .
H5A H 0.6666 0.5678 0.8079 0.066 Uiso 1 1 calc R
C6 C 0.7079(4) 0.4660(3) 0.8166(2) 0.0745(13) Uani 1 1 d .
H6A H 0.7088 0.4616 0.7732 0.089 Uiso 1 1 calc R
C7 C 0.7319(4) 0.4099(2) 0.8594(3) 0.0835(15) Uani 1 1 d .
H7A H 0.7512 0.3673 0.8458 0.100 Uiso 1 1 calc R
C8 C 0.7275(4) 0.4161(2) 0.9222(2) 0.0754(13) Uani 1 1 d .
H8A H 0.7408 0.3773 0.9506 0.090 Uiso 1 1 calc R
C9 C 0.7034(4) 0.47948(17) 0.94410(19) 0.0566(9) Uani 1 1 d .
H9A H 0.7028 0.4833 0.9876 0.068 Uiso 1 1 calc R
C10 C 0.6976(3) 0.61565(15) 1.01797(15) 0.0380(7) Uani 1 1 d .
C11 C 0.6081(4) 0.63214(17) 1.04644(17) 0.0498(8) Uani 1 1 d .
H11A H 0.5097 0.6420 1.0158 0.060 Uiso 1 1 calc R
C12 C 0.6665(5) 0.63384(19) 1.1211(2) 0.0633(10) Uani 1 1 d .
H12A H 0.6062 0.6447 1.1402 0.076 Uiso 1 1 calc R
C13 C 0.8111(5) 0.6198(2) 1.1672(2) 0.0655(11) Uani 1 1 d .
H13A H 0.8482 0.6212 1.2171 0.079 Uiso 1 1 calc R
C14 C 0.9011(4) 0.60362(19) 1.13998(18) 0.0610(10) Uani 1 1 d .
H14A H 0.9995 0.5942 1.1711 0.073 Uiso 1 1 calc R
C15 C 0.8444(4) 0.60149(17) 1.06589(16) 0.0483(8) Uani 1 1 d .
H15A H 0.9057 0.5903 1.0475 0.058 Uiso 1 1 calc R
C16 C 0.3581(3) 0.55892(16) 0.88298(17) 0.0445(8) Uani 1 1 d .
H16A H 0.3901 0.5171 0.9073 0.053 Uiso 1 1 calc R
C17 C 0.2171(4) 0.57885(17) 0.84148(19) 0.0527(9) Uani 1 1 d .
H17A H 0.1349 0.5533 0.8325 0.063 Uiso 1 1 calc R
C18 C 0.2171(3) 0.64503(17) 0.81443(18) 0.0514(9) Uani 1 1 d .
H18A H 0.1345 0.6710 0.7845 0.062 Uiso 1 1 calc R
C19 C 0.3582(3) 0.66482(15) 0.83923(15) 0.0358(7) Uani 1 1 d .
C20 C 0.4340(3) 0.72528(15) 0.82968(15) 0.0330(7) Uani 1 1 d .
C21 C 0.4645(3) 0.72196(16) 0.76688(15) 0.0410(7) Uani 1 1 d .
H21A H 0.4546 0.7674 0.7447 0.049 Uiso 1 1 calc R
C22 C 0.3872(4) 0.66644(19) 0.70984(16) 0.0575(10) Uani 1 1 d .
H22A H 0.4129 0.6216 0.7332 0.069 Uiso 1 1 calc R
H22B H 0.2824 0.6722 0.6887 0.069 Uiso 1 1 calc R
C23 C 0.4250(5) 0.6679(3) 0.6502(2) 0.0903(15) Uani 1 1 d .
H23A H 0.5290 0.6595 0.6710 0.108 Uiso 1 1 calc R
H23B H 0.4045 0.7136 0.6287 0.108 Uiso 1 1 calc R
C24 C 0.3412(7) 0.6149(3) 0.5910(3) 0.122(2) Uani 1 1 d .
H24A H 0.3741 0.5691 0.6106 0.147 Uiso 1 1 calc R
H24B H 0.2380 0.6182 0.5757 0.147 Uiso 1 1 calc R
C25 C 0.3599(7) 0.6241(4) 0.5284(3) 0.167(3) Uani 1 1 d .
H25A H 0.3048 0.5895 0.4928 0.250 Uiso 1 1 calc R
H25B H 0.4616 0.6197 0.5428 0.250 Uiso 1 1 calc R
H25C H 0.3256 0.6690 0.5080 0.250 Uiso 1 1 calc R
C26 C 0.3732(3) 0.79218(15) 0.83593(15) 0.0338(7) Uani 1 1 d .
C27 C 0.2355(3) 0.81897(17) 0.80877(17) 0.0451(8) Uani 1 1 d .
H27A H 0.1483 0.7956 0.7802 0.054 Uiso 1 1 calc R
C28 C 0.2490(3) 0.88817(17) 0.83164(17) 0.0472(8) Uani 1 1 d .
H28A H 0.1725 0.9185 0.8211 0.057 Uiso 1 1 calc R
C29 C 0.3944(3) 0.90258(17) 0.87203(17) 0.0452(8) Uani 1 1 d .
H29A H 0.4348 0.9447 0.8938 0.054 Uiso 1 1 calc R
C30 C 0.7259(3) 0.89317(15) 0.88583(16) 0.0390(7) Uani 1 1 d .
C31 C 0.6469(4) 0.91452(17) 0.81411(17) 0.0484(8) Uani 1 1 d .
H31A H 0.5548 0.8960 0.7838 0.058 Uiso 1 1 calc R
C32 C 0.7041(4) 0.96302(19) 0.78740(19) 0.0595(10) Uani 1 1 d .
H32A H 0.6495 0.9776 0.7395 0.071 Uiso 1 1 calc R
C33 C 0.8413(4) 0.98986(19) 0.8312(2) 0.0643(10) Uani 1 1 d .
H33A H 0.8794 1.0226 0.8130 0.077 Uiso 1 1 calc R
C34 C 0.9219(4) 0.96829(19) 0.9018(2) 0.0612(10) Uani 1 1 d .
H34A H 1.0156 0.9856 0.9311 0.073 Uiso 1 1 calc R
C35 C 0.8647(3) 0.92134(17) 0.92923(17) 0.0474(8) Uani 1 1 d .
H35A H 0.9193 0.9080 0.9775 0.057 Uiso 1 1 calc R
C36 C 0.7249(3) 0.84596(15) 1.01074(15) 0.0355(7) Uani 1 1 d .
C37 C 0.7243(3) 0.91286(17) 1.03271(17) 0.0479(8) Uani 1 1 d .
H37A H 0.6890 0.9480 0.9983 0.057 Uiso 1 1 calc R
C38 C 0.7744(4) 0.9287(2) 1.10409(19) 0.0595(10) Uani 1 1 d .
H38A H 0.7728 0.9742 1.1178 0.071 Uiso 1 1 calc R
C39 C 0.8269(4) 0.8775(2) 1.15514(19) 0.0686(11) Uani 1 1 d .
H39A H 0.8604 0.8879 1.2036 0.082 Uiso 1 1 calc R
C40 C 0.8299(5) 0.8113(2) 1.13476(18) 0.0717(12) Uani 1 1 d .
H40A H 0.8663 0.7766 1.1695 0.086 Uiso 1 1 calc R
C41 C 0.7792(4) 0.79514(17) 1.06264(17) 0.0518(9) Uani 1 1 d .
H41A H 0.7819 0.7497 1.0493 0.062 Uiso 1 1 calc R
P1 P 0.87858(9) 0.71629(5) 0.90196(5) 0.0450(2) Uani 1 1 d .
P2 P 0.63307(8) 0.62332(4) 0.92116(4) 0.0338(2) Uani 1 1 d .
P3 P 0.65531(8) 0.82132(4) 0.91577(4) 0.03321(19) Uani 1 1 d .
N1 N 0.4458(2) 0.61138(12) 0.88275(12) 0.0353(6) Uani 1 1 d .
N2 N 0.4713(2) 0.84399(12) 0.87500(12) 0.0372(6) Uani 1 1 d .

loop_
_atom_site_aniso_label
_atom_site_aniso_U_11
_atom_site_aniso_U_22
_atom_site_aniso_U_33
_atom_site_aniso_U_23
_atom_site_aniso_U_13
_atom_site_aniso_U_12
Co1 0.0297(2) 0.0352(2) 0.0313(2) -0.00055(17) 0.01682(18) 0.00100(17)
C1 0.083(3) 0.089(3) 0.097(3) 0.014(2) 0.071(3) 0.006(2)
C2 0.038(2) 0.067(3) 0.078(3) -0.012(2) 0.0185(19) -0.0010(18)
C3 0.047(2) 0.068(3) 0.095(3) -0.011(2) 0.041(2) 0.0095(19)
C4 0.0352(17) 0.0384(19) 0.0430(18) -0.0083(14) 0.0141(15) 0.0034(14)
C5 0.048(2) 0.064(2) 0.049(2) -0.0130(17) 0.0212(18) 0.0046(17)
C6 0.054(2) 0.095(4) 0.068(3) -0.043(3) 0.026(2) 0.001(2)
C7 0.053(3) 0.062(3) 0.107(4) -0.043(3) 0.019(3) 0.009(2)
C8 0.061(3) 0.045(2) 0.094(3) -0.010(2) 0.018(2) 0.0109(19)
C9 0.056(2) 0.041(2) 0.061(2) -0.0056(17) 0.0203(19) 0.0081(17)
C10 0.0478(19) 0.0288(17) 0.0382(17) -0.0015(13) 0.0220(16) -0.0036(14)
C11 0.059(2) 0.046(2) 0.052(2) -0.0046(16) 0.0325(18) -0.0048(16)
C12 0.093(3) 0.062(3) 0.057(2) -0.0107(19) 0.054(2) -0.017(2)
C13 0.088(3) 0.063(3) 0.041(2) -0.0043(18) 0.029(2) -0.020(2)
C14 0.066(2) 0.060(2) 0.040(2) 0.0017(17) 0.0131(19) -0.005(2)
C15 0.051(2) 0.052(2) 0.0392(18) -0.0003(15) 0.0198(16) -0.0012(17)
C16 0.054(2) 0.0326(18) 0.053(2) -0.0044(15) 0.0317(18) -0.0064(16)
C17 0.046(2) 0.042(2) 0.079(3) -0.0102(18) 0.039(2) -0.0112(16)
C18 0.0323(17) 0.043(2) 0.074(2) 0.0008(17) 0.0224(17) 0.0008(15)
C19 0.0346(16) 0.0348(18) 0.0387(16) -0.0050(13) 0.0187(14) 0.0013(14)
C20 0.0321(15) 0.0343(17) 0.0309(15) -0.0012(12) 0.0143(13) 0.0006(13)
C21 0.0437(18) 0.046(2) 0.0339(16) -0.0016(14) 0.0197(15) -0.0030(15)
C22 0.053(2) 0.073(3) 0.0398(19) -0.0172(18) 0.0185(17) -0.0021(19)
C23 0.095(3) 0.123(4) 0.062(3) -0.031(3) 0.046(3) -0.012(3)
C24 0.164(5) 0.135(5) 0.084(4) -0.034(3) 0.074(4) -0.011(4)
C25 0.164(6) 0.264(9) 0.079(4) -0.029(5) 0.066(4) 0.035(6)
C26 0.0316(16) 0.0365(18) 0.0346(16) 0.0027(13) 0.0175(14) 0.0004(13)
C27 0.0346(17) 0.042(2) 0.052(2) -0.0012(15) 0.0163(16) -0.0002(15)
C28 0.0398(19) 0.045(2) 0.055(2) 0.0031(16) 0.0221(17) 0.0124(15)
C29 0.046(2) 0.0354(19) 0.053(2) -0.0032(15) 0.0236(17) 0.0052(15)
C30 0.0417(18) 0.0353(18) 0.0407(18) 0.0016(14) 0.0211(15) -0.0005(14)
C31 0.051(2) 0.047(2) 0.045(2) 0.0024(16) 0.0224(17) 0.0020(16)
C32 0.079(3) 0.056(2) 0.053(2) 0.0139(18) 0.040(2) 0.009(2)
C33 0.080(3) 0.052(2) 0.082(3) 0.007(2) 0.056(3) -0.012(2)
C34 0.058(2) 0.060(2) 0.071(3) -0.003(2) 0.036(2) -0.0190(19)
C35 0.0463(19) 0.045(2) 0.0471(19) 0.0010(15) 0.0206(17) -0.0078(16)
C36 0.0365(16) 0.0361(17) 0.0344(16) -0.0031(13) 0.0179(14) -0.0061(14)
C37 0.052(2) 0.042(2) 0.049(2) -0.0031(15) 0.0243(17) 0.0001(16)
C38 0.067(2) 0.050(2) 0.059(2) -0.0218(19) 0.029(2) -0.0056(19)
C39 0.084(3) 0.073(3) 0.041(2) -0.021(2) 0.025(2) -0.014(2)
C40 0.102(3) 0.063(3) 0.036(2) 0.0006(18) 0.024(2) -0.013(2)
C41 0.067(2) 0.040(2) 0.044(2) -0.0070(15) 0.0242(18) -0.0090(17)
P1 0.0369(5) 0.0515(6) 0.0536(5) -0.0001(4) 0.0277(4) 0.0020(4)
P2 0.0359(4) 0.0329(4) 0.0335(4) -0.0008(3) 0.0178(4) 0.0023(3)
P3 0.0312(4) 0.0339(5) 0.0336(4) -0.0008(3) 0.0153(3) -0.0016(3)
N1 0.0354(13) 0.0309(14) 0.0397(14) -0.0011(11) 0.0187(12) -0.0033(11)
N2 0.0339(13) 0.0350(15) 0.0404(14) -0.0028(11) 0.0167(12) 0.0003(11)

loop_
_atom_type_symbol
_atom_type_description
_atom_type_scat_dispersion_real
_atom_type_scat_dispersion_imag
_atom_type_scat_source
C C 0.0033 0.0016 'International Tables Vol C Tables 4.2.6.8 and 6.1.1.4'
H H 0.0000 0.0000 'International Tables Vol C Tables 4.2.6.8 and 6.1.1.4'
Co Co 0.3494 0.9721 'International Tables Vol C Tables 4.2.6.8 and 6.1.1.4'
N N 0.0061 0.0033 'International Tables Vol C Tables 4.2.6.8 and 6.1.1.4'
P P 0.1023 0.0942 'International Tables Vol C Tables 4.2.6.8 and 6.1.1.4'

loop_
_geom_angle_atom_site_label_1
_geom_angle_atom_site_label_2
_geom_angle_atom_site_label_3
_geom_angle
C20 Co1 P2 87.08(9)
C20 Co1 P3 86.64(8)
P2 Co1 P3 131.42(4)
C20 Co1 P1 163.02(8)
P2 Co1 P1 102.16(4)
P3 Co1 P1 97.41(3)
C20 Co1 C21 41.61(11)
P2 Co1 C21 104.48(9)
P3 Co1 C21 102.07(9)
P1 Co1 C21 121.54(8)
P1 C1 H1A 109.5
P1 C1 H1B 109.5
H1A C1 H1B 109.5
P1 C1 H1C 109.5
H1A C1 H1C 109.5
H1B C1 H1C 109.5
P1 C2 H2A 109.5
P1 C2 H2B 109.5
H2A C2 H2B 109.5
P1 C2 H2C 109.5
H2A C2 H2C 109.5
H2B C2 H2C 109.5
P1 C3 H3A 109.5
P1 C3 H3B 109.5
H3A C3 H3B 109.5
P1 C3 H3C 109.5
H3A C3 H3C 109.5
H3B C3 H3C 109.5
C5 C4 C9 117.8(3)
C5 C4 P2 117.7(3)
C9 C4 P2 124.4(3)
C4 C5 C6 121.2(4)
C4 C5 H5A 119.4
C6 C5 H5A 119.4
C7 C6 C5 120.1(4)
C7 C6 H6A 120.0
C5 C6 H6A 120.0
C8 C7 C6 119.9(4)
C8 C7 H7A 120.0
C6 C7 H7A 120.0
C7 C8 C9 120.6(4)
C7 C8 H8A 119.7
C9 C8 H8A 119.7
C8 C9 C4 120.4(4)
C8 C9 H9A 119.8
C4 C9 H9A 119.8
C11 C10 C15 118.3(3)
C11 C10 P2 121.3(2)
C15 C10 P2 119.9(2)
C10 C11 C12 119.5(3)
C10 C11 H11A 120.3
C12 C11 H11A 120.3
C13 C12 C11 121.2(4)
C13 C12 H12A 119.4
C11 C12 H12A 119.4
C14 C13 C12 120.0(3)
C14 C13 H13A 120.0
C12 C13 H13A 120.0
C13 C14 C15 119.4(4)
C13 C14 H14A 120.3
C15 C14 H14A 120.3
C14 C15 C10 121.6(3)
C14 C15 H15A 119.2
C10 C15 H15A 119.2
C17 C16 N1 107.9(3)
C17 C16 H16A 126.0
N1 C16 H16A 126.0
C16 C17 C18 107.7(3)
C16 C17 H17A 126.2
C18 C17 H17A 126.2
C19 C18 C17 108.7(3)
C19 C18 H18A 125.7
C17 C18 H18A 125.7
C18 C19 N1 106.5(3)
C18 C19 C20 136.5(3)
N1 C19 C20 117.0(2)
C26 C20 C19 113.2(2)
C26 C20 C21 113.9(2)
C19 C20 C21 116.6(2)
C26 C20 Co1 115.96(19)
C19 C20 Co1 115.64(19)
C21 C20 Co1 77.16(17)
C20 C21 C22 117.8(3)
C20 C21 Co1 61.24(15)
C22 C21 Co1 132.8(2)
C20 C21 H21A 111.5
C22 C21 H21A 111.5
Co1 C21 H21A 111.5
C23 C22 C21 113.4(3)
C23 C22 H22A 108.9
C21 C22 H22A 108.9
C23 C22 H22B 108.9
C21 C22 H22B 108.9
H22A C22 H22B 107.7
C22 C23 C24 113.4(4)
C22 C23 H23A 108.9
C24 C23 H23A 108.9
C22 C23 H23B 108.9
C24 C23 H23B 108.9
H23A C23 H23B 107.7
C25 C24 C23 113.0(5)
C25 C24 H24A 109.0
C23 C24 H24A 109.0
C25 C24 H24B 109.0
C23 C24 H24B 109.0
H24A C24 H24B 107.8
C24 C25 H25A 109.5
C24 C25 H25B 109.5
H25A C25 H25B 109.5
C24 C25 H25C 109.5
H25A C25 H25C 109.5
H25B C25 H25C 109.5
C27 C26 N2 107.3(3)
C27 C26 C20 135.1(3)
N2 C26 C20 117.5(2)
C26 C27 C28 108.1(3)
C26 C27 H27A 125.9
C28 C27 H27A 125.9
C29 C28 C27 107.6(3)
C29 C28 H28A 126.2
C27 C28 H28A 126.2
C28 C29 N2 108.1(3)
C28 C29 H29A 125.9
N2 C29 H29A 125.9
C31 C30 C35 118.0(3)
C31 C30 P3 118.8(2)
C35 C30 P3 122.7(2)
C32 C31 C30 120.5(3)
C32 C31 H31A 119.7
C30 C31 H31A 119.7
C33 C32 C31 120.4(3)
C33 C32 H32A 119.8
C31 C32 H32A 119.8
C34 C33 C32 119.8(3)
C34 C33 H33A 120.1
C32 C33 H33A 120.1
C33 C34 C35 120.2(3)
C33 C34 H34A 119.9
C35 C34 H34A 119.9
C34 C35 C30 121.0(3)
C34 C35 H35A 119.5
C30 C35 H35A 119.5
C41 C36 C37 118.2(3)
C41 C36 P3 118.4(2)
C37 C36 P3 123.4(2)
C38 C37 C36 121.4(3)
C38 C37 H37A 119.3
C36 C37 H37A 119.3
C37 C38 C39 119.7(3)
C37 C38 H38A 120.1
C39 C38 H38A 120.1
C40 C39 C38 119.8(3)
C40 C39 H39A 120.1
C38 C39 H39A 120.1
C39 C40 C41 120.6(3)
C39 C40 H40A 119.7
C41 C40 H40A 119.7
C36 C41 C40 120.2(3)
C36 C41 H41A 119.9
C40 C41 H41A 119.9
C1 P1 C3 99.51(19)
C1 P1 C2 102.1(2)
C3 P1 C2 99.04(17)
C1 P1 Co1 114.81(14)
C3 P1 Co1 120.65(12)
C2 P1 Co1 117.49(13)
N1 P2 C10 102.75(13)
N1 P2 C4 98.21(12)
C10 P2 C4 101.05(14)
N1 P2 Co1 104.24(8)
C10 P2 Co1 118.79(10)
C4 P2 Co1 127.45(11)
N2 P3 C30 100.26(13)
N2 P3 C36 102.74(12)
C30 P3 C36 100.00(13)
N2 P3 Co1 104.21(9)
C30 P3 Co1 121.37(10)
C36 P3 Co1 124.41(10)
C16 N1 C19 109.2(2)
C16 N1 P2 134.8(2)
C19 N1 P2 115.95(19)
C29 N2 C26 108.9(2)
C29 N2 P3 135.6(2)
C26 N2 P3 115.5(2)

loop_
_geom_bond_atom_site_label_1
_geom_bond_atom_site_label_2
_geom_bond_distance
Co1 C20 2.007(3)
Co1 P2 2.1070(10)
Co1 P3 2.1177(10)
Co1 P1 2.1821(11)
Co1 C21 2.232(3)
C1 P1 1.823(4)
C1 H1A 0.9600
C1 H1B 0.9600
C1 H1C 0.9600
C2 P1 1.839(3)
C2 H2A 0.9600
C2 H2B 0.9600
C2 H2C 0.9600
C3 P1 1.822(3)
C3 H3A 0.9600
C3 H3B 0.9600
C3 H3C 0.9600
C4 C5 1.378(4)
C4 C9 1.391(4)
C4 P2 1.838(3)
C5 C6 1.383(5)
C5 H5A 0.9300
C6 C7 1.359(6)
C6 H6A 0.9300
C7 C8 1.362(6)
C7 H7A 0.9300
C8 C9 1.381(5)
C8 H8A 0.9300
C9 H9A 0.9300
C10 C11 1.386(4)
C10 C15 1.393(4)
C10 P2 1.824(3)
C11 C12 1.389(4)
C11 H11A 0.9300
C12 C13 1.368(5)
C12 H12A 0.9300
C13 C14 1.370(5)
C13 H13A 0.9300
C14 C15 1.379(4)
C14 H14A 0.9300
C15 H15A 0.9300
C16 C17 1.354(4)
C16 N1 1.375(4)
C16 H16A 0.9300
C17 C18 1.406(4)
C17 H17A 0.9300
C18 C19 1.362(4)
C18 H18A 0.9300
C19 N1 1.390(3)
C19 C20 1.487(4)
C20 C26 1.481(4)
C20 C21 1.520(4)
C21 C22 1.520(4)
C21 H21A 0.9800
C22 C23 1.503(5)
C22 H22A 0.9700
C22 H22B 0.9700
C23 C24 1.522(6)
C23 H23A 0.9700
C23 H23B 0.9700
C24 C25 1.447(6)
C24 H24A 0.9700
C24 H24B 0.9700
C25 H25A 0.9600
C25 H25B 0.9600
C25 H25C 0.9600
C26 C27 1.368(4)
C26 N2 1.383(4)
C27 C28 1.410(4)
C27 H27A 0.9300
C28 C29 1.362(4)
C28 H28A 0.9300
C29 N2 1.378(4)
C29 H29A 0.9300
C30 C31 1.388(4)
C30 C35 1.395(4)
C30 P3 1.834(3)
C31 C32 1.381(5)
C31 H31A 0.9300
C32 C33 1.375(5)
C32 H32A 0.9300
C33 C34 1.371(5)
C33 H33A 0.9300
C34 C35 1.370(4)
C34 H34A 0.9300
C35 H35A 0.9300
C36 C41 1.374(4)
C36 C37 1.379(4)
C36 P3 1.835(3)
C37 C38 1.370(4)
C37 H37A 0.9300
C38 C39 1.368(5)
C38 H38A 0.9300
C39 C40 1.360(5)
C39 H39A 0.9300
C40 C41 1.385(4)
C40 H40A 0.9300
C41 H41A 0.9300
P2 N1 1.735(2)
P3 N2 1.741(2)

loop_
_geom_torsion_atom_site_label_1
_geom_torsion_atom_site_label_2
_geom_torsion_atom_site_label_3
_geom_torsion_atom_site_label_4
_geom_torsion
C9 C4 C5 C6 -0.2(5)
P2 C4 C5 C6 -176.1(3)
C4 C5 C6 C7 -0.3(6)
C5 C6 C7 C8 1.4(6)
C6 C7 C8 C9 -2.0(6)
C7 C8 C9 C4 1.5(6)
C5 C4 C9 C8 -0.3(5)
P2 C4 C9 C8 175.2(3)
C15 C10 C11 C12 -0.2(5)
P2 C10 C11 C12 -172.1(2)
C10 C11 C12 C13 0.3(5)
C11 C12 C13 C14 0.0(6)
C12 C13 C14 C15 -0.2(6)
C13 C14 C15 C10 0.2(5)
C11 C10 C15 C14 0.0(5)
P2 C10 C15 C14 172.0(3)
N1 C16 C17 C18 0.4(4)
C16 C17 C18 C19 0.4(4)
C17 C18 C19 N1 -1.0(4)
C17 C18 C19 C20 177.3(3)
C18 C19 C20 C26 45.9(5)
N1 C19 C20 C26 -135.9(3)
C18 C19 C20 C21 -89.0(4)
N1 C19 C20 C21 89.3(3)
C18 C19 C20 Co1 -176.9(3)
N1 C19 C20 Co1 1.3(3)
P2 Co1 C20 C26 133.7(2)
P3 Co1 C20 C26 1.9(2)
P1 Co1 C20 C26 -102.6(3)
C21 Co1 C20 C26 -110.5(3)
P2 Co1 C20 C19 -2.22(19)
P3 Co1 C20 C19 -134.0(2)
P1 Co1 C20 C19 121.5(3)
C21 Co1 C20 C19 113.5(3)
P2 Co1 C20 C21 -115.76(16)
P3 Co1 C20 C21 112.44(16)
P1 Co1 C20 C21 8.0(4)
C26 C20 C21 C22 -121.1(3)
C19 C20 C21 C22 13.4(4)
Co1 C20 C21 C22 125.9(3)
C26 C20 C21 Co1 113.0(2)
C19 C20 C21 Co1 -112.5(2)
P2 Co1 C21 C20 68.28(16)
P3 Co1 C21 C20 -70.66(16)
P1 Co1 C21 C20 -177.28(13)
C20 Co1 C21 C22 -102.5(3)
P2 Co1 C21 C22 -34.3(3)
P3 Co1 C21 C22 -173.2(3)
P1 Co1 C21 C22 80.2(3)
C20 C21 C22 C23 179.9(3)
Co1 C21 C22 C23 -104.8(4)
C21 C22 C23 C24 -176.8(4)
C22 C23 C24 C25 170.5(5)
C19 C20 C26 C27 -46.2(5)
C21 C20 C26 C27 90.0(4)
Co1 C20 C26 C27 176.8(3)
C19 C20 C26 N2 137.4(3)
C21 C20 C26 N2 -86.5(3)
Co1 C20 C26 N2 0.4(3)
N2 C26 C27 C28 -0.2(3)
C20 C26 C27 C28 -176.9(3)
C26 C27 C28 C29 0.3(4)
C27 C28 C29 N2 -0.3(4)
C35 C30 C31 C32 -1.0(5)
P3 C30 C31 C32 -172.7(3)
C30 C31 C32 C33 1.2(5)
C31 C32 C33 C34 0.1(6)
C32 C33 C34 C35 -1.6(6)
C33 C34 C35 C30 1.8(6)
C31 C30 C35 C34 -0.5(5)
P3 C30 C35 C34 170.9(3)
C41 C36 C37 C38 -0.8(5)
P3 C36 C37 C38 178.5(3)
C36 C37 C38 C39 0.2(5)
C37 C38 C39 C40 0.5(6)
C38 C39 C40 C41 -0.5(6)
C37 C36 C41 C40 0.8(5)
P3 C36 C41 C40 -178.6(3)
C39 C40 C41 C36 -0.1(6)
C20 Co1 P1 C1 32.4(3)
P2 Co1 P1 C1 154.25(16)
P3 Co1 P1 C1 -70.48(17)
C21 Co1 P1 C1 38.62(19)
C20 Co1 P1 C3 -86.6(3)
P2 Co1 P1 C3 35.20(16)
P3 Co1 P1 C3 170.47(15)
C21 Co1 P1 C3 -80.42(18)
C20 Co1 P1 C2 152.4(3)
P2 Co1 P1 C2 -85.75(15)
P3 Co1 P1 C2 49.52(15)
C21 Co1 P1 C2 158.63(18)
C11 C10 P2 N1 -27.6(3)
C15 C10 P2 N1 160.6(2)
C11 C10 P2 C4 -128.8(3)
C15 C10 P2 C4 59.5(3)
C11 C10 P2 Co1 86.7(3)
C15 C10 P2 Co1 -85.0(3)
C5 C4 P2 N1 91.8(3)
C9 C4 P2 N1 -83.8(3)
C5 C4 P2 C10 -163.4(2)
C9 C4 P2 C10 21.0(3)
C5 C4 P2 Co1 -23.3(3)
C9 C4 P2 Co1 161.2(2)
C20 Co1 P2 N1 2.28(11)
P3 Co1 P2 N1 85.19(9)
P1 Co1 P2 N1 -163.34(8)
C21 Co1 P2 N1 -35.87(12)
C20 Co1 P2 C10 -111.25(14)
P3 Co1 P2 C10 -28.34(13)
P1 Co1 P2 C10 83.13(12)
C21 Co1 P2 C10 -149.40(14)
C20 Co1 P2 C4 114.61(15)
P3 Co1 P2 C4 -162.47(12)
P1 Co1 P2 C4 -51.01(13)
C21 Co1 P2 C4 76.47(15)
C31 C30 P3 N2 -44.0(3)
C35 C30 P3 N2 144.7(3)
C31 C30 P3 C36 -149.1(3)
C35 C30 P3 C36 39.6(3)
C31 C30 P3 Co1 69.7(3)
C35 C30 P3 Co1 -101.6(3)
C41 C36 P3 N2 117.2(3)
C37 C36 P3 N2 -62.1(3)
C41 C36 P3 C30 -139.7(3)
C37 C36 P3 C30 40.9(3)
C41 C36 P3 Co1 -0.2(3)
C37 C36 P3 Co1 -179.5(2)
C20 Co1 P3 N2 -3.05(12)
P2 Co1 P3 N2 -86.16(9)
P1 Co1 P3 N2 160.39(9)
C21 Co1 P3 N2 35.83(12)
C20 Co1 P3 C30 -114.74(14)
P2 Co1 P3 C30 162.15(11)
P1 Co1 P3 C30 48.69(12)
C21 Co1 P3 C30 -75.87(14)
C20 Co1 P3 C36 113.65(14)
P2 Co1 P3 C36 30.53(13)
P1 Co1 P3 C36 -82.92(12)
C21 Co1 P3 C36 152.52(14)
C17 C16 N1 C19 -1.1(3)
C17 C16 N1 P2 -178.8(2)
C18 C19 N1 C16 1.3(3)
C20 C19 N1 C16 -177.4(2)
C18 C19 N1 P2 179.5(2)
C20 C19 N1 P2 0.8(3)
C10 P2 N1 C16 -60.2(3)
C4 P2 N1 C16 43.2(3)
Co1 P2 N1 C16 175.3(3)
C10 P2 N1 C19 122.2(2)
C4 P2 N1 C19 -134.4(2)
Co1 P2 N1 C19 -2.3(2)
C28 C29 N2 C26 0.1(3)
C28 C29 N2 P3 -179.0(2)
C27 C26 N2 C29 0.1(3)
C20 C26 N2 C29 177.4(2)
C27 C26 N2 P3 179.4(2)
C20 C26 N2 P3 -3.2(3)
C30 P3 N2 C29 -50.4(3)
C36 P3 N2 C29 52.5(3)
Co1 P3 N2 C29 -176.6(3)
C30 P3 N2 C26 130.5(2)
C36 P3 N2 C26 -126.7(2)
Co1 P3 N2 C26 4.2(2)
